data_7204325
loop_
_publ_author_name
'Elliott, Mark C.'
'Williams, Eve'
'Howard, Si\^an T.'

_publ_section_title
;
 Synthesis and properties of a chiral bis-tetrahydroisoquinoline proton sponge
;
_journal_issue 2
_journal_name_full 'Journal of the Chemical Society, Perkin Transactions 2'
_journal_page_first 201
_journal_page_last 203
_journal_paper_doi 10.1039/b110499n
_journal_year 2002
_chemical_formula_sum 'C20 H24 N2'
_chemical_formula_weight 292.41
_space_group_IT_number 14
_symmetry_space_group_name_Hall '-P 2ybc'
_symmetry_space_group_name_H-M 'P 1 21/c 1'
_atom_sites_solution_hydrogens geom
_atom_sites_solution_primary direct
_atom_sites_solution_secondary difmap
_audit_creation_method SHELXL-97
_cell_angle_alpha 90.00
_cell_angle_beta 104.31(3)
_cell_angle_gamma 90.00
_cell_formula_units_Z 4
_cell_length_a 11.039(2)
_cell_length_b 7.791(2)
_cell_length_c 19.001(4)
_cell_measurement_temperature 293(2)
_cell_volume 1583.5(6)
_computing_structure_refinement 'SHELXL-97 (Sheldrick, 1997)'
_computing_structure_solution 'SHELXS-97 (Sheldrick, 1990)'
_diffrn_ambient_temperature 293(2)
_diffrn_measured_fraction_theta_full 0.998
_diffrn_measured_fraction_theta_max 0.998
_diffrn_radiation_monochromator graphite
_diffrn_radiation_source 'fine-focus sealed tube'
_diffrn_radiation_type MoK\a
_diffrn_radiation_wavelength 0.71073
_diffrn_reflns_av_R_equivalents 0.0695
_diffrn_reflns_av_sigmaI/netI 0.0657
_diffrn_reflns_limit_h_max 13
_diffrn_reflns_limit_h_min -13
_diffrn_reflns_limit_k_max 9
_diffrn_reflns_limit_k_min 0
_diffrn_reflns_limit_l_max 22
_diffrn_reflns_limit_l_min -22
_diffrn_reflns_number 11232
_diffrn_reflns_theta_full 25.29
_diffrn_reflns_theta_max 25.29
_diffrn_reflns_theta_min 2.21
_exptl_absorpt_coefficient_mu 0.072
_exptl_crystal_colour colourless
_exptl_crystal_density_diffrn 1.227
_exptl_crystal_density_method 'not measured'
_exptl_crystal_description block
_exptl_crystal_F_000 632
_exptl_crystal_size_max 0.28
_exptl_crystal_size_mid 0.18
_exptl_crystal_size_min 0.17
_refine_diff_density_max 0.226
_refine_diff_density_min -0.207
_refine_diff_density_rms 0.051
_refine_ls_extinction_coef 0.0100(9)
_refine_ls_extinction_expression Fc^*^=kFc[1+0.001xFc^2^\l^3^/sin(2\q)]^-1/4^
_refine_ls_extinction_method SHELXL
_refine_ls_goodness_of_fit_ref 1.071
_refine_ls_hydrogen_treatment mixed
_refine_ls_matrix_type full
_refine_ls_number_parameters 272
_refine_ls_number_reflns 2881
_refine_ls_number_restraints 0
_refine_ls_restrained_S_all 1.071
_refine_ls_R_factor_all 0.1316
_refine_ls_R_factor_gt 0.0461
_refine_ls_shift/su_max 0.002
_refine_ls_shift/su_mean 0.000
_refine_ls_structure_factor_coef Fsqd
_refine_ls_weighting_details 'calc w=1/[\s^2^(Fo^2^)+(0.0294P)^2^+1.4139P] where P=(Fo^2^+2Fc^2^)/3'
_refine_ls_weighting_scheme calc
_refine_ls_wR_factor_gt 0.0929
_refine_ls_wR_factor_ref 0.1246
_reflns_number_gt 1641
_reflns_number_total 2881
_reflns_threshold_expression >2sigma(I)
_cod_data_source_file b110499n.txt
_cod_data_source_block s92
_cod_database_code 7204325

loop_
_symmetry_equiv_pos_as_xyz
'x, y, z'
'-x, y+1/2, -z+1/2'
'-x, -y, -z'
'x, -y-1/2, z-1/2'

loop_
_atom_site_label
_atom_site_type_symbol
_atom_site_fract_x
_atom_site_fract_y
_atom_site_fract_z
_atom_site_U_iso_or_equiv
_atom_site_adp_type
_atom_site_occupancy
_atom_site_symmetry_multiplicity
_atom_site_calc_flag
_atom_site_refinement_flags
_atom_site_disorder_assembly
_atom_site_disorder_group
N1 N 0.7036(2) 0.7824(3) 0.00238(11) 0.0264(5) Uani 1 1 d . . .
N2 N 0.7871(2) 1.2393(3) 0.00774(12) 0.0276(5) Uani 1 1 d . . .
C1 C 0.6975(2) 0.9591(3) 0.03047(14) 0.0234(6) Uani 1 1 d . . .
H1 H 0.623(2) 1.022(3) -0.0038(13) 0.028 Uiso 1 1 d . . .
C2 C 0.6708(2) 0.9634(3) 0.10556(13) 0.0234(6) Uani 1 1 d . . .
C3 C 0.6721(2) 1.1223(4) 0.14050(15) 0.0282(7) Uani 1 1 d . . .
H3 H 0.690(2) 1.229(4) 0.1159(14) 0.034 Uiso 1 1 d . . .
C4 C 0.6448(3) 1.1336(4) 0.20752(15) 0.0329(7) Uani 1 1 d . . .
H4 H 0.650(2) 1.245(4) 0.2321(15) 0.039 Uiso 1 1 d . . .
C5 C 0.6160(3) 0.9863(4) 0.24114(16) 0.0354(7) Uani 1 1 d . . .
H5 H 0.597(3) 0.993(4) 0.2903(15) 0.042 Uiso 1 1 d . . .
C6 C 0.6135(3) 0.8293(4) 0.20687(15) 0.0332(7) Uani 1 1 d . . .
H6 H 0.594(3) 0.723(4) 0.2296(15) 0.040 Uiso 1 1 d . . .
C7 C 0.6407(2) 0.8167(4) 0.13948(14) 0.0280(7) Uani 1 1 d . . .
C8 C 0.6360(3) 0.6452(4) 0.10174(16) 0.0320(7) Uani 1 1 d . . .
H8A H 0.714(3) 0.587(4) 0.1189(14) 0.038 Uiso 1 1 d . . .
H8B H 0.573(3) 0.567(4) 0.1152(14) 0.038 Uiso 1 1 d . . .
C9 C 0.6093(3) 0.6695(4) 0.02077(16) 0.0315(7) Uani 1 1 d . . .
H9A H 0.615(3) 0.560(4) -0.0043(14) 0.038 Uiso 1 1 d . . .
H9B H 0.521(3) 0.720(4) 0.0009(15) 0.038 Uiso 1 1 d . . .
C10 C 0.6839(3) 0.7853(4) -0.07692(16) 0.0353(7) Uani 1 1 d . . .
H10A H 0.692(3) 0.665(4) -0.0961(17) 0.053 Uiso 1 1 d . . .
H10B H 0.751(3) 0.860(4) -0.0909(16) 0.053 Uiso 1 1 d . . .
H10C H 0.597(3) 0.829(4) -0.1007(16) 0.053 Uiso 1 1 d . . .
C11 C 0.8194(2) 1.0581(3) 0.02760(14) 0.0245(6) Uani 1 1 d . . .
H11 H 0.853(2) 1.006(3) -0.0127(14) 0.029 Uiso 1 1 d . . .
C12 C 0.9232(2) 1.0390(4) 0.09627(14) 0.0247(6) Uani 1 1 d . . .
C13 C 0.9553(2) 0.8736(4) 0.12412(15) 0.0302(7) Uani 1 1 d . . .
H13 H 0.910(2) 0.774(4) 0.0979(14) 0.036 Uiso 1 1 d . . .
C14 C 1.0516(3) 0.8486(4) 0.18534(15) 0.0347(7) Uani 1 1 d . . .
H14 H 1.070(3) 0.731(4) 0.2062(15) 0.042 Uiso 1 1 d . . .
C15 C 1.1173(3) 0.9885(5) 0.21992(16) 0.0395(8) Uani 1 1 d . . .
H15 H 1.193(3) 0.969(4) 0.2631(15) 0.047 Uiso 1 1 d . . .
C16 C 1.0869(3) 1.1523(4) 0.19293(15) 0.0364(8) Uani 1 1 d . . .
H16 H 1.135(3) 1.251(4) 0.2177(15) 0.044 Uiso 1 1 d . . .
C17 C 0.9904(2) 1.1789(4) 0.13179(14) 0.0293(7) Uani 1 1 d . . .
C18 C 0.9586(3) 1.3568(4) 0.10188(16) 0.0356(7) Uani 1 1 d . . .
H18A H 1.041(3) 1.427(4) 0.1130(15) 0.043 Uiso 1 1 d . . .
H18B H 0.904(3) 1.410(4) 0.1298(16) 0.043 Uiso 1 1 d . . .
C19 C 0.8973(3) 1.3507(4) 0.02209(16) 0.0341(7) Uani 1 1 d . . .
H19A H 0.869(3) 1.468(4) 0.0045(15) 0.041 Uiso 1 1 d . . .
H19B H 0.962(3) 1.310(4) -0.0044(15) 0.041 Uiso 1 1 d . . .
C20 C 0.7237(3) 1.2506(4) -0.07015(16) 0.0362(7) Uani 1 1 d . . .
H20A H 0.700(3) 1.371(4) -0.0837(17) 0.054 Uiso 1 1 d . . .
H20B H 0.641(3) 1.182(4) -0.0819(16) 0.054 Uiso 1 1 d . . .
H20C H 0.787(3) 1.216(4) -0.0994(16) 0.054 Uiso 1 1 d . . .

loop_
_atom_site_aniso_label
_atom_site_aniso_U_11
_atom_site_aniso_U_22
_atom_site_aniso_U_33
_atom_site_aniso_U_23
_atom_site_aniso_U_13
_atom_site_aniso_U_12
N1 0.0308(12) 0.0205(13) 0.0281(12) -0.0042(10) 0.0077(9) -0.0034(10)
N2 0.0338(12) 0.0193(13) 0.0300(12) 0.0021(10) 0.0088(10) -0.0025(10)
C1 0.0233(13) 0.0179(14) 0.0278(14) -0.0010(12) 0.0039(11) 0.0005(12)
C2 0.0179(13) 0.0249(15) 0.0270(14) -0.0004(12) 0.0049(11) 0.0017(11)
C3 0.0270(14) 0.0251(16) 0.0326(16) -0.0051(13) 0.0076(12) -0.0015(13)
C4 0.0299(15) 0.0341(18) 0.0360(18) -0.0081(14) 0.0106(13) 0.0010(14)
C5 0.0290(15) 0.048(2) 0.0290(15) 0.0002(15) 0.0064(12) 0.0038(14)
C6 0.0281(15) 0.0381(19) 0.0339(17) 0.0079(14) 0.0083(12) -0.0004(14)
C7 0.0229(14) 0.0279(16) 0.0318(16) 0.0017(13) 0.0044(11) -0.0017(12)
C8 0.0317(16) 0.0245(16) 0.0409(18) 0.0049(13) 0.0111(13) -0.0027(13)
C9 0.0334(16) 0.0205(16) 0.0401(17) -0.0049(13) 0.0082(13) -0.0046(13)
C10 0.0405(18) 0.0343(19) 0.0310(17) -0.0085(14) 0.0089(14) -0.0046(15)
C11 0.0268(14) 0.0191(15) 0.0296(15) 0.0006(12) 0.0105(11) 0.0012(12)
C12 0.0200(13) 0.0279(15) 0.0289(14) -0.0005(12) 0.0110(11) -0.0003(12)
C13 0.0263(14) 0.0310(17) 0.0337(16) 0.0007(14) 0.0081(12) 0.0016(13)
C14 0.0310(15) 0.0411(19) 0.0329(17) 0.0060(14) 0.0096(13) 0.0089(14)
C15 0.0310(17) 0.060(2) 0.0271(16) -0.0053(16) 0.0059(13) 0.0030(16)
C16 0.0299(16) 0.044(2) 0.0349(17) -0.0134(15) 0.0076(13) -0.0040(15)
C17 0.0255(14) 0.0326(17) 0.0315(15) -0.0041(13) 0.0102(12) -0.0038(12)
C18 0.0390(17) 0.0276(18) 0.0415(18) -0.0068(14) 0.0124(14) -0.0094(14)
C19 0.0397(17) 0.0233(16) 0.0425(18) 0.0019(13) 0.0164(14) -0.0057(14)
C20 0.0448(18) 0.0290(18) 0.0360(17) 0.0091(14) 0.0125(14) 0.0034(15)

loop_
_atom_type_symbol
_atom_type_description
_atom_type_scat_dispersion_real
_atom_type_scat_dispersion_imag
_atom_type_scat_source
C C 0.0033 0.0016 'International Tables Vol C Tables 4.2.6.8 and 6.1.1.4'
H H 0.0000 0.0000 'International Tables Vol C Tables 4.2.6.8 and 6.1.1.4'
N N 0.0061 0.0033 'International Tables Vol C Tables 4.2.6.8 and 6.1.1.4'

loop_
_geom_angle_atom_site_label_1
_geom_angle_atom_site_label_2
_geom_angle_atom_site_label_3
_geom_angle
_geom_angle_site_symmetry_1
_geom_angle_site_symmetry_3
_geom_angle_publ_flag
C10 N1 C9 108.6(2) . . ?
C10 N1 C1 110.3(2) . . ?
C9 N1 C1 111.9(2) . . ?
C19 N2 C20 108.5(2) . . ?
C19 N2 C11 112.4(2) . . ?
C20 N2 C11 109.7(2) . . ?
N1 C1 C2 113.1(2) . . ?
N1 C1 C11 109.2(2) . . ?
C2 C1 C11 112.9(2) . . ?
C7 C2 C3 118.8(2) . . ?
C7 C2 C1 122.5(2) . . ?
C3 C2 C1 118.7(2) . . ?
C4 C3 C2 120.9(3) . . ?
C3 C4 C5 119.9(3) . . ?
C6 C5 C4 119.7(3) . . ?
C5 C6 C7 120.8(3) . . ?
C6 C7 C2 119.9(3) . . ?
C6 C7 C8 120.7(3) . . ?
C2 C7 C8 119.4(2) . . ?
C9 C8 C7 110.4(2) . . ?
N1 C9 C8 110.3(2) . . ?
N2 C11 C12 113.3(2) . . ?
N2 C11 C1 108.9(2) . . ?
C12 C11 C1 113.3(2) . . ?
C17 C12 C13 118.7(2) . . ?
C17 C12 C11 122.5(3) . . ?
C13 C12 C11 118.8(2) . . ?
C14 C13 C12 121.1(3) . . ?
C15 C14 C13 119.6(3) . . ?
C14 C15 C16 120.0(3) . . ?
C17 C16 C15 121.0(3) . . ?
C16 C17 C12 119.7(3) . . ?
C16 C17 C18 120.9(3) . . ?
C12 C17 C18 119.3(2) . . ?
C19 C18 C17 110.9(2) . . ?
N2 C19 C18 110.7(2) . . ?

loop_
_geom_bond_atom_site_label_1
_geom_bond_atom_site_label_2
_geom_bond_distance
_geom_bond_site_symmetry_2
_geom_bond_publ_flag
N1 C10 1.468(3) . ?
N1 C9 1.469(3) . ?
N1 C1 1.484(3) . ?
N2 C19 1.464(4) . ?
N2 C20 1.475(4) . ?
N2 C11 1.482(3) . ?
C1 C2 1.527(3) . ?
C1 C11 1.563(4) . ?
C2 C7 1.392(4) . ?
C2 C3 1.403(4) . ?
C3 C4 1.382(4) . ?
C4 C5 1.388(4) . ?
C5 C6 1.383(4) . ?
C6 C7 1.389(4) . ?
C7 C8 1.511(4) . ?
C8 C9 1.505(4) . ?
C11 C12 1.516(4) . ?
C12 C17 1.396(4) . ?
C12 C13 1.405(4) . ?
C13 C14 1.382(4) . ?
C14 C15 1.382(4) . ?
C15 C16 1.385(4) . ?
C16 C17 1.384(4) . ?
C17 C18 1.506(4) . ?
C18 C19 1.501(4) . ?

loop_
_geom_torsion_atom_site_label_1
_geom_torsion_atom_site_label_2
_geom_torsion_atom_site_label_3
_geom_torsion_atom_site_label_4
_geom_torsion
_geom_torsion_site_symmetry_1
_geom_torsion_site_symmetry_2
_geom_torsion_site_symmetry_3
_geom_torsion_site_symmetry_4
_geom_torsion_publ_flag
C10 N1 C1 C2 159.6(2) . . . . ?
C9 N1 C1 C2 38.6(3) . . . . ?
C10 N1 C1 C11 -73.8(3) . . . . ?
C9 N1 C1 C11 165.2(2) . . . . ?
N1 C1 C2 C7 -7.1(3) . . . . ?
C11 C1 C2 C7 -131.8(2) . . . . ?
N1 C1 C2 C3 175.2(2) . . . . ?
C11 C1 C2 C3 50.6(3) . . . . ?
C7 C2 C3 C4 0.3(4) . . . . ?
C1 C2 C3 C4 178.0(2) . . . . ?
C2 C3 C4 C5 0.2(4) . . . . ?
C3 C4 C5 C6 -0.8(4) . . . . ?
C4 C5 C6 C7 0.8(4) . . . . ?
C5 C6 C7 C2 -0.2(4) . . . . ?
C5 C6 C7 C8 -179.1(3) . . . . ?
C3 C2 C7 C6 -0.4(4) . . . . ?
C1 C2 C7 C6 -178.0(2) . . . . ?
C3 C2 C7 C8 178.6(2) . . . . ?
C1 C2 C7 C8 1.0(4) . . . . ?
C6 C7 C8 C9 153.7(3) . . . . ?
C2 C7 C8 C9 -25.2(4) . . . . ?
C10 N1 C9 C8 172.9(2) . . . . ?
C1 N1 C9 C8 -65.2(3) . . . . ?
C7 C8 C9 N1 56.8(3) . . . . ?
C19 N2 C11 C12 38.0(3) . . . . ?
C20 N2 C11 C12 158.8(2) . . . . ?
C19 N2 C11 C1 165.1(2) . . . . ?
C20 N2 C11 C1 -74.1(3) . . . . ?
N1 C1 C11 N2 143.2(2) . . . . ?
C2 C1 C11 N2 -90.1(3) . . . . ?
N1 C1 C11 C12 -89.8(3) . . . . ?
C2 C1 C11 C12 37.0(3) . . . . ?
N2 C11 C12 C17 -7.0(3) . . . . ?
C1 C11 C12 C17 -131.7(3) . . . . ?
N2 C11 C12 C13 174.8(2) . . . . ?
C1 C11 C12 C13 50.1(3) . . . . ?
C17 C12 C13 C14 -0.1(4) . . . . ?
C11 C12 C13 C14 178.1(2) . . . . ?
C12 C13 C14 C15 0.1(4) . . . . ?
C13 C14 C15 C16 -0.3(4) . . . . ?
C14 C15 C16 C17 0.5(4) . . . . ?
C15 C16 C17 C12 -0.5(4) . . . . ?
C15 C16 C17 C18 -179.1(3) . . . . ?
C13 C12 C17 C16 0.3(4) . . . . ?
C11 C12 C17 C16 -177.8(2) . . . . ?
C13 C12 C17 C18 179.0(3) . . . . ?
C11 C12 C17 C18 0.8(4) . . . . ?
C16 C17 C18 C19 154.2(3) . . . . ?
C12 C17 C18 C19 -24.4(4) . . . . ?
C20 N2 C19 C18 174.7(2) . . . . ?
C11 N2 C19 C18 -63.8(3) . . . . ?
C17 C18 C19 N2 55.4(3) . . . . ?
